data_7242900
loop_
_publ_author_name
'Mukhacheva, Anna A.'
'Komarov, Vladislav Yu.'
'Kokovkin, Vasily V.'
'Novikov, Alexander S.'
'Abramov, Pavel A.'
'Sokolov, Maxim N.'

_publ_section_title
;
 Unusual \p--\p interactions directed by the
 [{(C6H6)Ru}2W8O30(OH)2]6&#x2212; hybrid anion
;
_journal_issue 23
_journal_name_full CrystEngComm
_journal_page_first 4125
_journal_page_last 4135
_journal_paper_doi 10.1039/D1CE00319D
_journal_volume 23
_journal_year 2021
_chemical_formula_sum 'C12 H12 Na6 O52 Ru2 W8'
_chemical_formula_weight 2799.10
_space_group_crystal_system monoclinic
_space_group_IT_number 15
_space_group_name_Hall '-C 2yc'
_space_group_name_H-M_alt 'C 1 2/c 1'
_atom_sites_solution_hydrogens geom
_atom_sites_solution_primary direct
_atom_sites_solution_secondary difmap
_audit_creation_method SHELXL-2017/1
_audit_update_record
;
2021-02-19 deposited with the CCDC.	2021-05-21 downloaded from the CCDC.
;
_cell_angle_alpha 90
_cell_angle_beta 127.7430(10)
_cell_angle_gamma 90
_cell_formula_units_Z 4
_cell_length_a 25.8211(11)
_cell_length_b 16.9966(7)
_cell_length_c 17.3342(7)
_cell_measurement_reflns_used 9096
_cell_measurement_temperature 150(2)
_cell_measurement_theta_max 31.4103
_cell_measurement_theta_min 2.5404
_cell_volume 6015.7(4)
_computing_cell_refinement 'SAINT (Bruker-AXS, 2004)'
_computing_data_collection 'APEX2 (Bruker-AXS, 2004)'
_computing_data_reduction 'SAINT (Bruker-AXS, 2004)'
_computing_molecular_graphics 'ShelXle (H\"ubschle, 2011)'
_computing_publication_material 'CIFTAB-2014 (Sheldrick, 2014)'
_computing_structure_refinement 'SHELXL-2014 (Sheldrick, 2014)'
_computing_structure_solution 'SHELXS-2014 (Sheldrick, 2014)'
_diffrn_ambient_temperature 150(2)
_diffrn_detector_area_resol_mean 25
_diffrn_measured_fraction_theta_full 0.999
_diffrn_measured_fraction_theta_max 0.999
_diffrn_measurement_device 'four-circle diffractometer'
_diffrn_measurement_device_type 'Bruker D8 Venture'
_diffrn_measurement_method '\f and \w scans'
_diffrn_radiation_monochromator graphite
_diffrn_radiation_probe x-ray
_diffrn_radiation_source 'fine-focus sealed tube'
_diffrn_radiation_type MoK\a
_diffrn_radiation_wavelength 0.71073
_diffrn_reflns_av_R_equivalents 0.0435
_diffrn_reflns_av_unetI/netI 0.0315
_diffrn_reflns_Laue_measured_fraction_full 0.999
_diffrn_reflns_Laue_measured_fraction_max 0.999
_diffrn_reflns_limit_h_max 37
_diffrn_reflns_limit_h_min -37
_diffrn_reflns_limit_k_max 24
_diffrn_reflns_limit_k_min -24
_diffrn_reflns_limit_l_max 25
_diffrn_reflns_limit_l_min -25
_diffrn_reflns_number 59528
_diffrn_reflns_point_group_measured_fraction_full 0.999
_diffrn_reflns_point_group_measured_fraction_max 0.999
_diffrn_reflns_theta_full 25.500
_diffrn_reflns_theta_max 31.518
_diffrn_reflns_theta_min 1.995
_diffrn_source 'sealed X-ray tube'
_exptl_absorpt_coefficient_mu 15.866
_exptl_absorpt_correction_T_max 0.7462
_exptl_absorpt_correction_T_min 0.6145
_exptl_absorpt_correction_type multi-scan
_exptl_absorpt_process_details 'SADABS (Bruker-AXS, 2004)'
_exptl_crystal_colour yellow
_exptl_crystal_density_diffrn 3.091
_exptl_crystal_description block
_exptl_crystal_F_000 4984
_exptl_crystal_size_max 0.201
_exptl_crystal_size_mid 0.072
_exptl_crystal_size_min 0.044
_refine_diff_density_max 2.937
_refine_diff_density_min -1.966
_refine_diff_density_rms 0.282
_refine_ls_extinction_method none
_refine_ls_goodness_of_fit_ref 1.032
_refine_ls_hydrogen_treatment constr
_refine_ls_matrix_type full
_refine_ls_number_parameters 363
_refine_ls_number_reflns 10009
_refine_ls_number_restraints 0
_refine_ls_restrained_S_all 1.032
_refine_ls_R_factor_all 0.0404
_refine_ls_R_factor_gt 0.0322
_refine_ls_shift/su_max 0.001
_refine_ls_shift/su_mean 0.000
_refine_ls_structure_factor_coef Fsqd
_refine_ls_weighting_details 'w=1/[\s^2^(Fo^2^)+(0.0352P)^2^+125.0742P] where P=(Fo^2^+2Fc^2^)/3'
_refine_ls_weighting_scheme calc
_refine_ls_wR_factor_gt 0.0784
_refine_ls_wR_factor_ref 0.0812
_reflns_Friedel_coverage 0.000
_reflns_number_gt 8603
_reflns_number_total 10009
_reflns_threshold_expression >2\s(I)
_cod_data_source_file d1ce00319d3.cif
_cod_data_source_block 3
_cod_depositor_comments 'Adding full bibliography for 7242899--7242903.cif.'
_cod_original_sg_symbol_H-M 'C 2/c'
_cod_database_code 7242900
_shelx_shelxl_version_number 2017/1
_shelx_space_group_comment
;
The symmetry employed for this shelxl refinement is uniquely defined
by the following loop, which should always be used as a source of
symmetry information in preference to the above space-group names.
They are only intended as comments.
;
_shelx_estimated_absorpt_t_min 0.143
_shelx_estimated_absorpt_t_max 0.542

loop_
_space_group_symop_operation_xyz
'x, y, z'
'-x, y, -z+1/2'
'x+1/2, y+1/2, z'
'-x+1/2, y+1/2, -z+1/2'
'-x, -y, -z'
'x, -y, z-1/2'
'-x+1/2, -y+1/2, -z'
'x+1/2, -y+1/2, z-1/2'

loop_
_atom_site_label
_atom_site_type_symbol
_atom_site_fract_x
_atom_site_fract_y
_atom_site_fract_z
_atom_site_U_iso_or_equiv
_atom_site_adp_type
_atom_site_occupancy
_atom_site_site_symmetry_order
_atom_site_calc_flag
_atom_site_refinement_flags_posn
_atom_site_refinement_flags_adp
_atom_site_refinement_flags_occupancy
_atom_site_disorder_assembly
_atom_site_disorder_group
C1 C 0.6028(5) 0.4536(6) 0.0881(6) 0.044(2) Uani 1 1 d . . . . .
H1 H 0.628722 0.435470 0.069777 0.052 Uiso 1 1 calc R U . . .
C2 C 0.6135(4) 0.5289(5) 0.1284(5) 0.0335(17) Uani 1 1 d . . . . .
H2 H 0.645868 0.562483 0.136467 0.040 Uiso 1 1 calc R U . . .
C3 C 0.5754(4) 0.5536(4) 0.1565(5) 0.0316(16) Uani 1 1 d . . . . .
H3 H 0.582682 0.604307 0.184624 0.038 Uiso 1 1 calc R U . . .
C4 C 0.5273(4) 0.5055(5) 0.1442(5) 0.0353(18) Uani 1 1 d . . . . .
H4 H 0.501498 0.523091 0.162894 0.042 Uiso 1 1 calc R U . . .
C5 C 0.5176(4) 0.4305(5) 0.1036(6) 0.044(2) Uani 1 1 d . . . . .
H5 H 0.485438 0.396665 0.096032 0.053 Uiso 1 1 calc R U . . .
C6 C 0.5538(5) 0.4050(4) 0.0747(5) 0.043(2) Uani 1 1 d . . . . .
H6 H 0.545739 0.354643 0.045604 0.051 Uiso 1 1 calc R U . . .
O1 O 0.61743(19) 0.3819(2) 0.3283(3) 0.0139(7) Uani 1 1 d . . . . .
O2 O 0.6912(2) 0.3563(2) 0.2826(3) 0.0146(7) Uani 1 1 d . . . . .
O3 O 0.6523(2) 0.2494(2) 0.4314(3) 0.0159(8) Uani 1 1 d . . . . .
O4 O 0.7352(2) 0.2205(2) 0.3830(3) 0.0162(8) Uani 1 1 d . . . . .
O5 O 0.7410(2) 0.3659(2) 0.4629(3) 0.0147(7) Uani 1 1 d . . . . .
O6 O 0.8218(2) 0.3315(2) 0.4137(3) 0.0190(8) Uani 1 1 d . . . . .
O7 O 0.7783(2) 0.4670(3) 0.2985(4) 0.0262(10) Uani 1 1 d . . . . .
O8 O 0.8338(2) 0.4776(3) 0.4931(4) 0.0244(9) Uani 1 1 d . . . . .
O9 O 0.8082(3) 0.1928(3) 0.3219(3) 0.0274(10) Uani 1 1 d . . . . .
O10 O 0.9209(2) 0.2263(3) 0.5015(4) 0.0256(10) Uani 1 1 d . . . . .
O11 O 0.6631(2) 0.3862(2) 0.5187(3) 0.0172(8) Uani 1 1 d . . . . .
O12 O 0.7434(2) 0.5114(3) 0.5491(3) 0.0230(9) Uani 1 1 d . . . . .
O13 O 0.6992(2) 0.4880(2) 0.3608(3) 0.0154(7) Uani 1 1 d . . . . .
O14 O 0.6114(2) 0.5258(3) 0.4024(3) 0.0231(9) Uani 1 1 d . . . . .
O15 O 0.7856(3) 0.1485(3) 0.1492(4) 0.0397(14) Uani 1 1 d . . . . .
O16 O 0.7229(4) 0.1713(5) -0.0732(6) 0.0334(18) Uiso 0.65 1 d . . P . .
O17 O 0.6149(5) 0.1241(6) -0.0113(7) 0.055(2) Uiso 0.8 1 d . . P . .
O18 O 0.6757(3) 0.0911(4) 0.2436(5) 0.0515(18) Uani 1 1 d . . . . .
O19 O 0.6895(3) 0.2621(4) 0.1544(4) 0.0378(13) Uani 1 1 d . . . . .
O20A O 0.5075(6) 0.2341(7) -0.0438(8) 0.074(3) Uiso 0.8 1 d . . P . .
O21 O 0.6006(2) 0.2355(2) 0.2348(3) 0.0200(8) Uani 1 1 d . . . . .
O22 O 0.500000 0.1131(7) 0.250000 0.068(3) Uiso 1 2 d S . P . .
O23 O 0.500000 0.3106(4) 0.250000 0.0297(15) Uiso 1 2 d S . P . .
O24 O 0.6198(5) 0.3152(6) -0.1170(7) 0.045(2) Uiso 0.65 1 d . . P . .
O25 O 0.5044(7) 0.0980(9) 0.0681(11) 0.055(4) Uiso 0.5 1 d . . P . .
O26 O 0.5692(13) 0.3228(15) -0.1485(18) 0.070(6) Uiso 0.35 1 d . . P . .
O27 O 0.4961(10) 0.2483(13) -0.2097(15) 0.042(5) Uiso 0.3 1 d . . P . .
O28 O 0.7673(11) 0.1789(13) -0.0493(16) 0.058(5) Uiso 0.35 1 d . . P . .
O29 O 1.000000 0.605(3) 0.750000 0.080(12) Uiso 0.3 2 d S . P . .
O30 O 0.8937(4) 0.4787(5) 0.6921(6) 0.051(2) Uiso 0.8 1 d . . P . .
O31 O 0.6453(7) 0.1540(9) -0.2727(11) 0.037(3) Uiso 0.4 1 d . . P . .
O32 O 0.6225(14) 0.1002(18) -0.284(2) 0.066(7) Uiso 0.3 1 d . . P . .
O33 O 0.9876(17) 0.618(2) 0.795(3) 0.051(8) Uiso 0.2 1 d . . P . .
O34 O 0.5246(17) 0.063(2) -0.350(2) 0.046(7) Uiso 0.2 1 d . . P . .
O35 O 0.6560(19) 0.145(2) -0.031(3) 0.057(9) Uiso 0.2 1 d . . P . .
O36 O 0.617(2) 0.220(3) -0.273(4) 0.054(12) Uiso 0.15 1 d . . P . .
O37 O 0.566(2) 0.053(3) -0.391(4) 0.082(13) Uiso 0.2 1 d . . P . .
Na1 Na 0.6925(3) 0.2285(3) 0.0216(4) 0.0390(11) Uani 0.7 1 d . . P . .
Na2 Na 0.6000(2) 0.1684(3) 0.1034(3) 0.0630(12) Uani 1 1 d . . . . .
Na3 Na 0.4869(2) 0.2070(2) 0.1463(3) 0.0528(10) Uani 1 1 d . . . . .
Na4 Na 0.6683(8) 0.2522(9) -0.1110(11) 0.061(4) Uiso 0.3 1 d . . P . .
Ru1 Ru 0.61913(2) 0.44207(3) 0.22517(3) 0.01475(8) Uani 1 1 d . . . . .
W1 W 0.66362(2) 0.28176(2) 0.34191(2) 0.01211(5) Uani 1 1 d . . . . .
W2 W 0.83641(2) 0.21861(2) 0.44012(2) 0.01536(5) Uani 1 1 d . . . . .
W3 W 0.77548(2) 0.42415(2) 0.38705(2) 0.01567(5) Uani 1 1 d . . . . .
W4 W 0.67630(2) 0.45984(2) 0.45042(2) 0.01420(5) Uani 1 1 d . . . . .

loop_
_atom_site_aniso_label
_atom_site_aniso_U_11
_atom_site_aniso_U_22
_atom_site_aniso_U_33
_atom_site_aniso_U_23
_atom_site_aniso_U_13
_atom_site_aniso_U_12
C1 0.057(5) 0.051(5) 0.026(4) 0.018(4) 0.027(4) 0.025(4)
C2 0.034(4) 0.032(4) 0.021(3) 0.013(3) 0.010(3) -0.007(3)
C3 0.034(4) 0.019(3) 0.021(3) 0.008(2) 0.006(3) 0.005(3)
C4 0.024(3) 0.053(5) 0.026(3) 0.016(3) 0.013(3) 0.017(3)
C5 0.032(4) 0.049(5) 0.022(3) 0.020(3) 0.000(3) -0.013(4)
C6 0.061(5) 0.019(3) 0.014(3) 0.001(3) 0.005(3) -0.002(3)
O1 0.0151(17) 0.0123(17) 0.0146(17) 0.0048(14) 0.0092(15) 0.0038(14)
O2 0.0189(19) 0.0136(17) 0.0127(17) 0.0030(14) 0.0104(15) 0.0008(15)
O3 0.021(2) 0.0140(18) 0.0152(18) 0.0007(15) 0.0128(16) -0.0020(15)
O4 0.0200(19) 0.0151(18) 0.0130(17) 0.0010(14) 0.0099(16) 0.0031(15)
O5 0.0170(18) 0.0137(17) 0.0118(17) -0.0001(14) 0.0080(15) -0.0012(14)
O6 0.024(2) 0.0140(18) 0.028(2) 0.0081(16) 0.0204(19) 0.0064(16)
O7 0.032(2) 0.024(2) 0.033(3) 0.010(2) 0.025(2) 0.0023(19)
O8 0.021(2) 0.018(2) 0.029(2) -0.0026(18) 0.0122(19) -0.0034(17)
O9 0.041(3) 0.029(2) 0.018(2) 0.0072(19) 0.021(2) 0.013(2)
O10 0.023(2) 0.026(2) 0.032(3) 0.011(2) 0.019(2) 0.0052(18)
O11 0.025(2) 0.0123(17) 0.0203(19) 0.0041(15) 0.0171(18) 0.0054(16)
O12 0.028(2) 0.0156(19) 0.021(2) -0.0053(17) 0.0127(19) -0.0033(17)
O13 0.0204(19) 0.0132(17) 0.0133(17) 0.0032(14) 0.0107(16) 0.0021(15)
O14 0.032(2) 0.016(2) 0.025(2) 0.0025(17) 0.020(2) 0.0039(18)
O15 0.072(4) 0.022(2) 0.037(3) 0.008(2) 0.039(3) 0.015(3)
O18 0.041(3) 0.044(3) 0.063(4) -0.032(3) 0.028(3) 0.002(3)
O19 0.050(3) 0.043(3) 0.030(3) 0.001(2) 0.030(3) 0.011(3)
O21 0.025(2) 0.0138(18) 0.0164(19) -0.0049(15) 0.0100(17) -0.0022(16)
Na1 0.056(3) 0.031(2) 0.038(2) 0.0038(19) 0.033(2) 0.006(2)
Na2 0.063(3) 0.057(3) 0.064(3) 0.000(2) 0.036(2) 0.010(2)
Na3 0.048(2) 0.046(2) 0.049(2) -0.0050(18) 0.0221(19) -0.0089(17)
Ru1 0.0181(2) 0.01254(18) 0.01184(18) 0.00335(15) 0.00822(16) 0.00011(15)
W1 0.01590(10) 0.00962(9) 0.01056(9) 0.00079(7) 0.00798(8) 0.00036(7)
W2 0.01992(11) 0.01485(10) 0.01666(10) 0.00430(8) 0.01393(9) 0.00408(8)
W3 0.01805(10) 0.01232(10) 0.01857(11) 0.00365(8) 0.01219(9) 0.00018(8)
W4 0.01960(10) 0.01019(9) 0.01411(10) 0.00070(7) 0.01098(8) 0.00149(8)

loop_
_atom_type_symbol
_atom_type_description
_atom_type_scat_dispersion_real
_atom_type_scat_dispersion_imag
_atom_type_scat_source
C C 0.0033 0.0016 'International Tables Vol C Tables 4.2.6.8 and 6.1.1.4'
H H 0.0000 0.0000 'International Tables Vol C Tables 4.2.6.8 and 6.1.1.4'
O O 0.0106 0.0060 'International Tables Vol C Tables 4.2.6.8 and 6.1.1.4'
Na Na 0.0362 0.0249 'International Tables Vol C Tables 4.2.6.8 and 6.1.1.4'
Ru Ru -1.2594 0.8363 'International Tables Vol C Tables 4.2.6.8 and 6.1.1.4'
W W -0.8490 6.8722 'International Tables Vol C Tables 4.2.6.8 and 6.1.1.4'

loop_
_geom_angle_atom_site_label_1
_geom_angle_atom_site_label_2
_geom_angle_atom_site_label_3
_geom_angle
_geom_angle_site_symmetry_1
_geom_angle_site_symmetry_3
_geom_angle_publ_flag
C2 C1 C6 120.0(8) . . ?
C2 C1 Ru1 71.8(4) . . ?
C6 C1 Ru1 71.1(5) . . ?
C2 C1 H1 120.0 . . ?
C6 C1 H1 120.0 . . ?
Ru1 C1 H1 129.5 . . ?
C1 C2 C3 118.8(7) . . ?
C1 C2 Ru1 70.4(4) . . ?
C3 C2 Ru1 70.4(4) . . ?
C1 C2 H2 120.6 . . ?
C3 C2 H2 120.6 . . ?
Ru1 C2 H2 131.1 . . ?
C4 C3 C2 121.3(7) . . ?
C4 C3 Ru1 71.6(4) . . ?
C2 C3 Ru1 71.7(4) . . ?
C4 C3 H3 119.3 . . ?
C2 C3 H3 119.3 . . ?
Ru1 C3 H3 130.0 . . ?
C3 C4 C5 118.7(8) . . ?
C3 C4 Ru1 70.9(4) . . ?
C5 C4 Ru1 70.2(5) . . ?
C3 C4 H4 120.6 . . ?
C5 C4 H4 120.6 . . ?
Ru1 C4 H4 130.9 . . ?
C6 C5 C4 121.1(8) . . ?
C6 C5 Ru1 72.0(5) . . ?
C4 C5 Ru1 71.8(4) . . ?
C6 C5 H5 119.5 . . ?
C4 C5 H5 119.5 . . ?
Ru1 C5 H5 129.2 . . ?
C5 C6 C1 120.0(8) . . ?
C5 C6 Ru1 70.7(5) . . ?
C1 C6 Ru1 70.8(4) . . ?
C5 C6 H6 120.0 . . ?
C1 C6 H6 120.0 . . ?
Ru1 C6 H6 131.2 . . ?
W1 O1 Ru1 101.16(17) . . ?
W1 O1 W4 113.35(18) . . ?
Ru1 O1 W4 99.72(16) . . ?
W1 O2 Ru1 101.15(18) . . ?
W1 O2 W3 113.80(18) . . ?
Ru1 O2 W3 100.22(17) . . ?
W1 O3 W2 144.9(2) . 7_656 ?
W1 O4 W2 146.4(2) . . ?
W3 O5 W4 99.90(16) . . ?
W3 O5 W1 100.16(15) . . ?
W4 O5 W1 100.10(16) . . ?
W3 O6 W2 153.2(2) . . ?
W2 O10 Na3 121.1(3) . 8_556 ?
W4 O11 W2 152.4(2) . 7_656 ?
W4 O13 W3 113.39(18) . . ?
W4 O13 Ru1 102.62(18) . . ?
W3 O13 Ru1 101.85(17) . . ?
Na4 O15 Na1 74.8(4) 7_655 . ?
O28 O16 Na4 121.5(17) . . ?
O28 O16 Na1 116.9(15) . . ?
Na4 O16 Na1 55.0(6) . . ?
O28 O16 Na1 36.1(15) . 7_655 ?
Na4 O16 Na1 85.8(6) . 7_655 ?
Na1 O16 Na1 93.4(3) . 7_655 ?
O28 O16 Na4 51.8(15) . 7_655 ?
Na4 O16 Na4 94.2(6) . 7_655 ?
Na1 O16 Na4 65.2(4) . 7_655 ?
Na1 O16 Na4 42.4(4) 7_655 7_655 ?
O35 O17 Na2 133.4(18) . . ?
O35 O17 Na1 38.2(17) . . ?
Na2 O17 Na1 95.9(4) . . ?
Na1 O19 Na2 94.3(3) . . ?
W1 O21 Na3 139.3(3) . . ?
W1 O21 Na2 130.5(3) . . ?
Na3 O21 Na2 90.2(2) . . ?
Na3 O22 Na3 90.6(5) . 2_655 ?
Na3 O23 Na3 85.0(3) 2_655 . ?
O26 O24 Na4 140.8(18) . . ?
O26 O24 Na1 122.5(16) . . ?
Na4 O24 Na1 55.4(7) . . ?
Na2 O25 Na3 89.5(5) . . ?
O24 O26 Na4 23.6(11) . . ?
O16 O28 Na1 125(2) . 7_655 ?
O16 O28 Na4 38.8(12) . . ?
Na1 O28 Na4 87.0(10) 7_655 . ?
O16 O28 Na4 110.5(18) . 7_655 ?
Na1 O28 Na4 53.3(7) 7_655 7_655 ?
Na4 O28 Na4 93.1(9) . 7_655 ?
O16 O28 Na1 46.4(13) . . ?
Na1 O28 Na1 93.2(9) 7_655 . ?
Na4 O28 Na1 42.4(5) . . ?
Na4 O28 Na1 64.2(6) 7_655 . ?
O33 O29 O33 155(7) . 2_756 ?
O32 O31 O36 120(3) . . ?
O32 O31 Na4 116(2) . . ?
O36 O31 Na4 48(2) . . ?
O31 O32 O37 129(3) . . ?
O29 O33 O34 129(5) . 4_655 ?
O33 O34 O37 143(3) 4_645 . ?
O17 O35 Na1 111(3) . . ?
O17 O35 Na4 138(2) . . ?
Na1 O35 Na4 55.8(12) . . ?
O31 O36 Na4 107(3) . . ?
O34 O37 O32 80(3) . . ?
O35 Na1 O28 162.9(16) . 7_655 ?
O35 Na1 Na4 82.1(15) . . ?
O28 Na1 Na4 81.6(9) 7_655 . ?
O35 Na1 O16 65.5(14) . . ?
O28 Na1 O16 99.2(8) 7_655 . ?
Na4 Na1 O16 46.3(5) . . ?
O35 Na1 O19 113.3(14) . . ?
O28 Na1 O19 83.5(8) 7_655 . ?
Na4 Na1 O19 150.2(5) . . ?
O16 Na1 O19 162.8(3) . . ?
O35 Na1 O24 97.9(14) . . ?
O28 Na1 O24 72.7(8) 7_655 . ?
Na4 Na1 O24 40.7(5) . . ?
O16 Na1 O24 87.0(3) . . ?
O19 Na1 O24 109.9(3) . . ?
O35 Na1 O15 86.4(14) . . ?
O28 Na1 O15 99.2(8) 7_655 . ?
Na4 Na1 O15 126.0(5) . . ?
O16 Na1 O15 81.0(3) . . ?
O19 Na1 O15 81.8(2) . . ?
O24 Na1 O15 164.3(4) . . ?
O35 Na1 O16 151.6(14) . 7_655 ?
O28 Na1 O16 18.5(7) 7_655 7_655 ?
Na4 Na1 O16 82.2(5) . 7_655 ?
O16 Na1 O16 86.6(3) . 7_655 ?
O19 Na1 O16 91.7(3) . 7_655 ?
O24 Na1 O16 85.2(3) . 7_655 ?
O15 Na1 O16 83.9(3) . 7_655 ?
O35 Na1 O17 30.7(14) . . ?
O28 Na1 O17 162.6(8) 7_655 . ?
Na4 Na1 O17 103.8(5) . . ?
O16 Na1 O17 96.3(3) . . ?
O19 Na1 O17 84.0(3) . . ?
O24 Na1 O17 100.4(4) . . ?
O15 Na1 O17 91.1(3) . . ?
O16 Na1 O17 173.8(4) 7_655 . ?
O35 Na1 Na4 119.5(14) . 7_655 ?
O28 Na1 Na4 55.7(8) 7_655 7_655 ?
Na4 Na1 Na4 90.3(6) . 7_655 ?
O16 Na1 Na4 66.5(4) . 7_655 ?
O19 Na1 Na4 102.4(4) . 7_655 ?
O24 Na1 Na4 114.1(4) . 7_655 ?
O15 Na1 Na4 51.6(4) . 7_655 ?
O16 Na1 Na4 37.3(4) 7_655 7_655 ?
O17 Na1 Na4 139.6(4) . 7_655 ?
O35 Na1 O28 79.6(15) . . ?
O28 Na1 O28 86.8(9) 7_655 . ?
Na4 Na1 O28 54.1(6) . . ?
O16 Na1 O28 16.7(5) . . ?
O19 Na1 O28 150.1(5) . . ?
O24 Na1 O28 93.8(5) . . ?
O15 Na1 O28 71.9(5) . . ?
O16 Na1 O28 72.0(5) 7_655 . ?
O17 Na1 O28 109.9(5) . . ?
Na4 Na1 O28 49.8(5) 7_655 . ?
O35 Na1 Na1 109.2(14) . 7_655 ?
O28 Na1 Na1 56.7(7) 7_655 7_655 ?
Na4 Na1 Na1 55.7(5) . 7_655 ?
O16 Na1 Na1 43.8(2) . 7_655 ?
O19 Na1 Na1 132.0(3) . 7_655 ?
O24 Na1 Na1 84.6(3) . 7_655 ?
O15 Na1 Na1 79.7(2) . 7_655 ?
O16 Na1 Na1 42.7(2) 7_655 7_655 ?
O17 Na1 Na1 139.8(3) . 7_655 ?
Na4 Na1 Na1 34.6(3) 7_655 7_655 ?
O28 Na1 Na1 30.0(5) . 7_655 ?
O17 Na2 O18 103.2(3) . . ?
O17 Na2 O20A 80.0(4) . . ?
O18 Na2 O20A 170.2(4) . . ?
O17 Na2 O25 106.9(4) . . ?
O18 Na2 O25 93.3(4) . . ?
O20A Na2 O25 76.8(5) . . ?
O17 Na2 O19 84.7(3) . . ?
O18 Na2 O19 89.3(3) . . ?
O20A Na2 O19 100.4(4) . . ?
O25 Na2 O19 167.1(4) . . ?
O17 Na2 O21 168.9(3) . . ?
O18 Na2 O21 77.4(2) . . ?
O20A Na2 O21 101.3(3) . . ?
O25 Na2 O21 84.0(4) . . ?
O19 Na2 O21 84.2(2) . . ?
O17 Na2 Na3 145.8(3) . . ?
O18 Na2 Na3 99.1(2) . . ?
O20A Na2 Na3 74.1(3) . . ?
O25 Na2 Na3 45.6(4) . . ?
O19 Na2 Na3 121.5(2) . . ?
O21 Na2 Na3 43.14(14) . . ?
O17 Na2 Na1 43.1(3) . . ?
O18 Na2 Na1 103.4(2) . . ?
O20A Na2 Na1 85.4(3) . . ?
O25 Na2 Na1 148.1(4) . . ?
O19 Na2 Na1 42.17(16) . . ?
O21 Na2 Na1 125.9(2) . . ?
Na3 Na2 Na1 151.20(18) . . ?
O22 Na3 O10 150.0(2) . 8_455 ?
O22 Na3 O21 96.03(19) . . ?
O10 Na3 O21 113.7(2) 8_455 . ?
O22 Na3 O23 92.2(3) . . ?
O10 Na3 O23 97.4(2) 8_455 . ?
O21 Na3 O23 79.34(16) . . ?
O22 Na3 O25 85.4(4) . . ?
O10 Na3 O25 91.9(4) 8_455 . ?
O21 Na3 O25 86.5(4) . . ?
O23 Na3 O25 165.3(4) . . ?
O22 Na3 Na3 44.7(2) . 2_655 ?
O10 Na3 Na3 136.8(2) 8_455 2_655 ?
O21 Na3 Na3 86.98(19) . 2_655 ?
O23 Na3 Na3 47.50(16) . 2_655 ?
O25 Na3 Na3 128.4(4) . 2_655 ?
O22 Na3 Na2 107.3(2) . . ?
O10 Na3 Na2 91.0(2) 8_455 . ?
O21 Na3 Na2 46.68(15) . . ?
O23 Na3 Na2 123.21(17) . . ?
O25 Na3 Na2 44.8(4) . . ?
Na3 Na3 Na2 127.3(2) 2_655 . ?
O22 Na3 W2 126.29(16) . 8_455 ?
O10 Na3 W2 25.12(13) 8_455 8_455 ?
O21 Na3 W2 137.46(19) . 8_455 ?
O23 Na3 W2 93.40(15) . 8_455 ?
O25 Na3 W2 99.7(4) . 8_455 ?
Na3 Na3 W2 118.59(19) 2_655 8_455 ?
Na2 Na3 W2 113.43(14) . 8_455 ?
O24 Na4 O16 162.0(12) . . ?
O24 Na4 Na1 83.9(8) . . ?
O16 Na4 Na1 78.7(7) . . ?
O24 Na4 O36 103.9(15) . . ?
O16 Na4 O36 89.7(14) . . ?
Na1 Na4 O36 151.8(15) . . ?
O24 Na4 O15 90.7(8) . 7_655 ?
O16 Na4 O15 103.3(8) . 7_655 ?
Na1 Na4 O15 126.8(8) . 7_655 ?
O36 Na4 O15 80.7(13) . 7_655 ?
O24 Na4 O35 99.8(12) . . ?
O16 Na4 O35 64.0(11) . . ?
Na1 Na4 O35 42.0(10) . . ?
O36 Na4 O35 109.8(16) . . ?
O15 Na4 O35 162.6(12) 7_655 . ?
O24 Na4 O28 160.6(11) . . ?
O16 Na4 O28 19.7(6) . . ?
Na1 Na4 O28 83.5(8) . . ?
O36 Na4 O28 94.1(14) . . ?
O15 Na4 O28 85.1(8) 7_655 . ?
O35 Na4 O28 80.4(12) . . ?
O24 Na4 O28 73.8(9) . 7_655 ?
O16 Na4 O28 96.6(8) . 7_655 ?
Na1 Na4 O28 45.1(6) . 7_655 ?
O36 Na4 O28 163.1(15) . 7_655 ?
O15 Na4 O28 82.6(7) 7_655 7_655 ?
O35 Na4 O28 87.0(12) . 7_655 ?
O28 Na4 O28 86.9(9) . 7_655 ?
O24 Na4 O26 15.6(7) . . ?
O16 Na4 O26 155.6(11) . . ?
Na1 Na4 O26 87.0(8) . . ?
O36 Na4 O26 94.0(14) . . ?
O15 Na4 O26 101.1(8) 7_655 . ?
O35 Na4 O26 92.1(12) . . ?
O28 Na4 O26 170.5(11) . . ?
O28 Na4 O26 86.8(9) 7_655 . ?
O24 Na4 Na1 128.1(9) . 7_655 ?
O16 Na4 Na1 56.9(5) . 7_655 ?
Na1 Na4 Na1 89.7(6) . 7_655 ?
O36 Na4 Na1 105.4(13) . 7_655 ?
O15 Na4 Na1 53.7(4) 7_655 7_655 ?
O35 Na4 Na1 109.2(11) . 7_655 ?
O28 Na4 Na1 37.3(6) . 7_655 ?
O28 Na4 Na1 66.0(6) 7_655 7_655 ?
O26 Na4 Na1 143.5(9) . 7_655 ?
O24 Na4 O16 88.0(8) . 7_655 ?
O16 Na4 O16 85.8(7) . 7_655 ?
Na1 Na4 O16 55.4(4) . 7_655 ?
O36 Na4 O16 150.0(14) . 7_655 ?
O15 Na4 O16 71.5(5) 7_655 7_655 ?
O35 Na4 O16 94.8(10) . 7_655 ?
O28 Na4 O16 72.7(7) . 7_655 ?
O28 Na4 O16 17.7(5) 7_655 7_655 ?
O26 Na4 O16 102.3(8) . 7_655 ?
Na1 Na4 O16 48.4(3) 7_655 7_655 ?
O24 Na4 O31 127.8(9) . . ?
O16 Na4 O31 64.7(6) . . ?
Na1 Na4 O31 134.4(8) . . ?
O36 Na4 O31 25.1(12) . . ?
O15 Na4 O31 88.9(6) 7_655 . ?
O35 Na4 O31 95.5(11) . . ?
O28 Na4 O31 71.2(7) . . ?
O28 Na4 O31 157.1(9) 7_655 . ?
O26 Na4 O31 115.8(8) . . ?
Na1 Na4 O31 91.9(5) 7_655 . ?
O16 Na4 O31 140.0(7) 7_655 . ?
O2 Ru1 O1 74.17(15) . . ?
O2 Ru1 O13 75.31(16) . . ?
O1 Ru1 O13 75.37(16) . . ?
O2 Ru1 C5 127.2(3) . . ?
O1 Ru1 C5 98.2(2) . . ?
O13 Ru1 C5 154.7(3) . . ?
O2 Ru1 C1 96.1(3) . . ?
O1 Ru1 C1 154.1(3) . . ?
O13 Ru1 C1 126.2(3) . . ?
C5 Ru1 C1 68.2(4) . . ?
O2 Ru1 C3 153.6(3) . . ?
O1 Ru1 C3 128.8(3) . . ?
O13 Ru1 C3 96.6(2) . . ?
C5 Ru1 C3 68.0(3) . . ?
C1 Ru1 C3 68.1(3) . . ?
O2 Ru1 C6 100.5(3) . . ?
O1 Ru1 C6 118.9(3) . . ?
O13 Ru1 C6 164.0(3) . . ?
C5 Ru1 C6 37.3(4) . . ?
C1 Ru1 C6 38.1(4) . . ?
C3 Ru1 C6 80.3(3) . . ?
O2 Ru1 C4 164.9(3) . . ?
O1 Ru1 C4 102.2(2) . . ?
O13 Ru1 C4 118.4(3) . . ?
C5 Ru1 C4 38.0(4) . . ?
C1 Ru1 C4 80.9(3) . . ?
C3 Ru1 C4 37.6(3) . . ?
C6 Ru1 C4 68.0(3) . . ?
O2 Ru1 C2 117.7(3) . . ?
O1 Ru1 C2 165.9(3) . . ?
O13 Ru1 C2 99.5(2) . . ?
C5 Ru1 C2 80.8(3) . . ?
C1 Ru1 C2 37.8(3) . . ?
C3 Ru1 C2 37.9(3) . . ?
C6 Ru1 C2 68.3(3) . . ?
C4 Ru1 C2 68.4(3) . . ?
O2 Ru1 W1 38.74(11) . . ?
O1 Ru1 W1 38.54(11) . . ?
O13 Ru1 W1 83.22(11) . . ?
C5 Ru1 W1 107.3(2) . . ?
C1 Ru1 W1 122.3(2) . . ?
C3 Ru1 W1 167.0(2) . . ?
C6 Ru1 W1 103.4(2) . . ?
C4 Ru1 W1 132.0(2) . . ?
C2 Ru1 W1 155.0(2) . . ?
O21 W1 O3 103.8(2) . . ?
O21 W1 O4 102.7(2) . . ?
O3 W1 O4 98.34(18) . . ?
O21 W1 O1 99.09(19) . . ?
O3 W1 O1 87.83(17) . . ?
O4 W1 O1 155.19(17) . . ?
O21 W1 O2 97.58(19) . . ?
O3 W1 O2 155.55(17) . . ?
O4 W1 O2 88.23(17) . . ?
O1 W1 O2 77.13(16) . . ?
O21 W1 O5 167.87(17) . . ?
O3 W1 O5 85.09(16) . . ?
O4 W1 O5 83.86(16) . . ?
O1 W1 O5 72.69(15) . . ?
O2 W1 O5 72.16(15) . . ?
O21 W1 Ru1 88.32(14) . . ?
O3 W1 Ru1 128.13(13) . . ?
O4 W1 Ru1 128.34(13) . . ?
O1 W1 Ru1 40.29(11) . . ?
O2 W1 Ru1 40.11(12) . . ?
O5 W1 Ru1 79.66(10) . . ?
O10 W2 O9 101.5(2) . . ?
O10 W2 O11 97.0(2) . 7_656 ?
O9 W2 O11 96.1(2) . 7_656 ?
O10 W2 O6 93.4(2) . . ?
O9 W2 O6 95.1(2) . . ?
O11 W2 O6 162.92(17) 7_656 . ?
O10 W2 O3 91.3(2) . 7_656 ?
O9 W2 O3 167.1(2) . 7_656 ?
O11 W2 O3 83.20(16) 7_656 7_656 ?
O6 W2 O3 83.02(17) . 7_656 ?
O10 W2 O4 170.9(2) . . ?
O9 W2 O4 87.0(2) . . ?
O11 W2 O4 85.06(17) 7_656 . ?
O6 W2 O4 82.67(17) . . ?
O3 W2 O4 80.08(16) 7_656 . ?
O10 W2 Na3 33.75(19) . 8_556 ?
O9 W2 Na3 133.1(2) . 8_556 ?
O11 W2 Na3 101.75(15) 7_656 8_556 ?
O6 W2 Na3 79.67(15) . 8_556 ?
O3 W2 Na3 59.30(14) 7_656 8_556 ?
O4 W2 Na3 137.17(13) . 8_556 ?
O7 W3 O8 103.6(2) . . ?
O7 W3 O6 101.8(2) . . ?
O8 W3 O6 99.7(2) . . ?
O7 W3 O13 97.83(19) . . ?
O8 W3 O13 92.91(19) . . ?
O6 W3 O13 153.32(18) . . ?
O7 W3 O2 92.9(2) . . ?
O8 W3 O2 161.3(2) . . ?
O6 W3 O2 85.40(18) . . ?
O13 W3 O2 75.74(16) . . ?
O7 W3 O5 163.2(2) . . ?
O8 W3 O5 90.49(19) . . ?
O6 W3 O5 84.57(17) . . ?
O13 W3 O5 71.84(15) . . ?
O2 W3 O5 71.96(14) . . ?
O14 W4 O12 103.4(2) . . ?
O14 W4 O11 103.6(2) . . ?
O12 W4 O11 99.7(2) . . ?
O14 W4 O13 97.36(19) . . ?
O12 W4 O13 93.0(2) . . ?
O11 W4 O13 152.10(17) . . ?
O14 W4 O1 91.88(19) . . ?
O12 W4 O1 162.18(19) . . ?
O11 W4 O1 85.32(17) . . ?
O13 W4 O1 75.73(16) . . ?
O14 W4 O5 162.16(18) . . ?
O12 W4 O5 91.64(19) . . ?
O11 W4 O5 82.89(16) . . ?
O13 W4 O5 71.94(15) . . ?
O1 W4 O5 71.90(14) . . ?

loop_
_geom_bond_atom_site_label_1
_geom_bond_atom_site_label_2
_geom_bond_distance
_geom_bond_site_symmetry_2
_geom_bond_publ_flag
C1 C2 1.401(12) . ?
C1 C6 1.407(14) . ?
C1 Ru1 2.154(8) . ?
C1 H1 0.9500 . ?
C2 C3 1.403(12) . ?
C2 Ru1 2.171(7) . ?
C2 H2 0.9500 . ?
C3 C4 1.390(12) . ?
C3 Ru1 2.154(7) . ?
C3 H3 0.9500 . ?
C4 C5 1.403(13) . ?
C4 Ru1 2.163(7) . ?
C4 H4 0.9500 . ?
C5 C6 1.374(15) . ?
C5 Ru1 2.142(8) . ?
C5 H5 0.9500 . ?
C6 Ru1 2.159(7) . ?
C6 H6 0.9500 . ?
O1 W1 2.008(4) . ?
O1 Ru1 2.084(4) . ?
O1 W4 2.146(4) . ?
O2 W1 2.016(4) . ?
O2 Ru1 2.076(4) . ?
O2 W3 2.126(4) . ?
O3 W1 1.829(4) . ?
O3 W2 2.133(4) 7_656 ?
O4 W1 1.842(4) . ?
O4 W2 2.155(4) . ?
O5 W3 2.220(4) . ?
O5 W4 2.224(4) . ?
O5 W1 2.304(4) . ?
O6 W3 1.857(4) . ?
O6 W2 1.955(4) . ?
O7 W3 1.741(4) . ?
O8 W3 1.755(5) . ?
O9 W2 1.759(4) . ?
O10 W2 1.751(5) . ?
O10 Na3 2.292(7) 8_556 ?
O11 W4 1.890(4) . ?
O11 W2 1.917(4) 7_656 ?
O12 W4 1.751(4) . ?
O13 W4 2.031(4) . ?
O13 W3 2.040(4) . ?
O13 Ru1 2.112(4) . ?
O14 W4 1.746(5) . ?
O15 Na4 2.382(17) 7_655 ?
O15 Na1 2.451(8) . ?
O16 O28 0.96(2) . ?
O16 Na4 1.783(18) . ?
O16 Na1 2.417(10) . ?
O16 Na1 2.465(10) 7_655 ?
O16 Na4 2.965(18) 7_655 ?
O17 O35 1.35(4) . ?
O17 Na2 2.368(11) . ?
O17 Na1 2.467(11) . ?
O18 Na2 2.375(9) . ?
O19 Na1 2.418(7) . ?
O19 Na2 2.482(8) . ?
O20A Na2 2.449(12) . ?
O21 W1 1.737(4) . ?
O21 Na3 2.386(6) . ?
O21 Na2 2.539(6) . ?
O22 Na3 2.270(10) . ?
O22 Na3 2.270(10) 2_655 ?
O23 Na3 2.387(7) 2_655 ?
O23 Na3 2.387(7) . ?
O24 O26 1.07(2) . ?
O24 Na4 1.600(19) . ?
O24 Na1 2.439(11) . ?
O25 Na2 2.461(16) . ?
O25 Na3 2.495(16) . ?
O26 Na4 2.52(3) . ?
O27 O27 1.53(4) 2_654 ?
O28 Na1 1.78(2) 7_655 ?
O28 Na4 2.43(3) . ?
O28 Na4 2.49(3) 7_655 ?
O28 Na1 2.98(2) . ?
O29 O33 1.03(4) . ?
O29 O33 1.03(4) 2_756 ?
O31 O32 1.04(3) . ?
O31 O36 1.32(5) . ?
O31 Na4 2.99(2) . ?
O32 O37 1.70(6) . ?
O33 O34 1.51(5) 4_655 ?
O34 O37 1.62(6) . ?
O35 Na1 1.63(4) . ?
O35 Na4 2.42(4) . ?
O36 Na4 2.33(5) . ?
Na1 Na4 2.019(16) . ?
Na1 Na4 2.935(17) 7_655 ?
Na1 Na1 3.554(10) 7_655 ?
Na2 Na3 3.489(7) . ?
Na3 Na3 3.225(9) 2_655 ?
Na3 W2 3.531(4) 8_455 ?
Ru1 W1 3.1611(5) . ?
